data_2011047
loop_
_publ_author_name
'Armelao, Lidia'
'Depaoli, Giovanni'
'Dolmella, Alessandro'

_publ_section_title
;
 1-(2-Hydroxy-4,6-dimethylphenyl)ethanone
;
_journal_issue 6
_journal_name_full 'Acta Crystallographica Section C'
_journal_page_first e268
_journal_page_last e268
_journal_paper_doi 10.1107/S0108270100006612
_journal_volume 56
_journal_year 2000
_chemical_formula_analytical 'C10 H12 O2'
_chemical_formula_moiety 'C10 H12 O2'
_chemical_formula_structural 'C10 H12 O2'
_chemical_formula_sum 'C10 H12 O2'
_chemical_formula_weight 164.20
_chemical_melting_point 328
_chemical_name_common 2-hydroxy-4,6-dimethylacetophenone
_chemical_name_systematic 2-hydroxy-4,6-dimethylphenylethanone
_space_group_IT_number 2
_symmetry_cell_setting triclinic
_symmetry_space_group_name_Hall '-P 1'
_symmetry_space_group_name_H-M 'P -1'
_audit_creation_method SHELXL
_cell_angle_alpha 93.61(3)
_cell_angle_beta 95.50(4)
_cell_angle_gamma 99.89(4)
_cell_formula_units_Z 4
_cell_length_a 7.431(4)
_cell_length_b 7.604(3)
_cell_length_c 16.007(6)
_cell_measurement_reflns_used 50
_cell_measurement_temperature 293(2)
_cell_measurement_theta_max 13.3
_cell_measurement_theta_min 8.1
_cell_volume 884.0(7)
_computing_cell_refinement 'P3/P4-PC Diffractometer Control Program'
_computing_data_collection 'P3/P4-PC Diffractometer Control Program(Siemens, 1991)'
_computing_data_reduction 'P3/P4-PC Diffractometer Control Program'
_computing_molecular_graphics SHELXTL/PC
_computing_publication_material SHELXTL/PC
_computing_structure_refinement 'SHELXL93 (Sheldrick, 1993)'
_computing_structure_solution 'SHELXTL/PC (Sheldrick, 1994)'
_diffrn_ambient_temperature 293(2)
_diffrn_measurement_device 'Nicolet R3m/V'
_diffrn_measurement_method \w--2\q
_diffrn_radiation_monochromator graphite
_diffrn_radiation_source 'fine-focus sealed tube'
_diffrn_radiation_type MoK\a
_diffrn_radiation_wavelength .71073
_diffrn_reflns_av_R_equivalents .004
_diffrn_reflns_av_sigmaI/netI .0665
_diffrn_reflns_limit_h_max 8
_diffrn_reflns_limit_h_min 0
_diffrn_reflns_limit_k_max 8
_diffrn_reflns_limit_k_min -8
_diffrn_reflns_limit_l_max 19
_diffrn_reflns_limit_l_min -19
_diffrn_reflns_number 2932
_diffrn_reflns_theta_max 25.57
_diffrn_reflns_theta_min 2.57
_diffrn_standards_decay_% 0
_diffrn_standards_interval_count 150
_diffrn_standards_number 2
_exptl_absorpt_coefficient_mu .085
_exptl_absorpt_correction_type none
_exptl_crystal_colour 'pale yellow'
_exptl_crystal_density_diffrn 1.234
_exptl_crystal_density_method 'not measured'
_exptl_crystal_description parallelepiped
_exptl_crystal_F_000 352
_exptl_crystal_size_max .30
_exptl_crystal_size_mid .20
_exptl_crystal_size_min .10
_refine_diff_density_max .266
_refine_diff_density_min -.210
_refine_ls_extinction_coef .073(9)
_refine_ls_extinction_method SHELXL97
_refine_ls_goodness_of_fit_all .913
_refine_ls_goodness_of_fit_obs 1.157
_refine_ls_hydrogen_treatment constr
_refine_ls_matrix_type full
_refine_ls_number_parameters 218
_refine_ls_number_reflns 2917
_refine_ls_number_restraints 0
_refine_ls_restrained_S_all .913
_refine_ls_restrained_S_obs 1.157
_refine_ls_R_factor_all .110
_refine_ls_R_factor_obs .049
_refine_ls_shift/esd_max <0.001
_refine_ls_shift/esd_mean .000
_refine_ls_structure_factor_coef Fsqd
_refine_ls_weighting_details 'w = 1/[\s^2^(Fo^2^)+(0.1115P)^2^] where P = (Fo^2^+2Fc^2^)/3'
_refine_ls_weighting_scheme calc
_refine_ls_wR_factor_all .147
_refine_ls_wR_factor_obs .126
_reflns_number_observed 1334
_reflns_number_total 2917
_reflns_observed_criterion >2\s(I)
_cod_data_source_file qa0296.cif
_cod_data_source_block I
_cod_database_code 2011047

loop_
_symmetry_equiv_pos_as_xyz
'x, y, z'
'-x, -y, -z'

loop_
_atom_site_aniso_label
_atom_site_aniso_U_11
_atom_site_aniso_U_22
_atom_site_aniso_U_33
_atom_site_aniso_U_12
_atom_site_aniso_U_13
_atom_site_aniso_U_23
O1 .118(3) .050(2) .104(2) .006(2) .012(2) -.007(2)
O2 .101(2) .055(2) .086(2) .0216(14) .016(2) .0219(14)
C1 .046(2) .050(2) .055(2) .012(2) .009(2) .005(2)
C2 .056(2) .048(2) .062(2) .016(2) .011(2) .013(2)
C3 .059(2) .074(3) .046(2) .024(2) .009(2) .009(2)
C4 .054(2) .064(2) .058(2) .016(2) .006(2) -.005(2)
C5 .065(2) .044(2) .065(2) .013(2) .011(2) .002(2)
C6 .046(2) .053(2) .056(2) .015(2) .010(2) .010(2)
C7 .053(2) .061(2) .070(3) .011(2) .014(2) -.005(2)
C8 .078(3) .095(3) .069(3) .012(2) -.003(2) -.022(2)
C9 .089(3) .072(3) .061(2) .023(2) .001(2) .015(2)
C10 .103(4) .082(3) .076(3) .009(3) -.003(3) -.019(2)
O1' .107(2) .092(2) .058(2) -.003(2) -.013(2) .000(2)
O2' .102(2) .061(2) .061(2) .0018(14) -.0032(14) .0190(13)
C1' .036(2) .051(2) .059(2) .006(2) .002(2) .004(2)
C2' .049(2) .048(2) .055(2) .008(2) .003(2) .010(2)
C3' .057(2) .045(2) .059(2) .003(2) .003(2) .000(2)
C4' .058(2) .070(3) .053(2) .014(2) .003(2) .002(2)
C5' .067(3) .075(3) .058(2) .016(2) .016(2) .025(2)
C6' .044(2) .052(2) .072(3) .010(2) .014(2) .014(2)
C7' .047(2) .066(3) .077(3) .008(2) -.007(2) -.009(2)
C8' .081(3) .070(3) .115(4) -.006(2) -.012(3) -.023(3)
C9' .088(3) .061(3) .123(4) .004(2) .020(3) .028(3)
C10' .104(4) .114(4) .063(3) .017(3) .007(3) -.010(3)

loop_
_atom_site_label
_atom_site_fract_x
_atom_site_fract_y
_atom_site_fract_z
_atom_site_U_iso_or_equiv
_atom_site_thermal_displace_type
_atom_site_calc_flag
_atom_site_refinement_flags
_atom_site_occupancy
_atom_site_disorder_group
_atom_site_type_symbol
O1 .1494(4) .1435(4) -.0420(2) .0925(10) Uani d . 1 . O
O2 .2942(4) .2305(3) .1044(2) .0785(9) Uani d . 1 . O
H2A .2454(4) .1626(3) .0636(2) .118 Uiso calc R 1 . H
C1 .2465(4) .4467(4) .0032(2) .0494(9) Uani d . 1 . C
C2 .3099(5) .4015(4) .0839(2) .0538(9) Uani d . 1 . C
C3 .3904(5) .5317(5) .1472(2) .0581(10) Uani d . 1 . C
H3A .4294(5) .4978(5) .1998(2) .070 Uiso calc R 1 . H
C4 .4133(5) .7091(5) .1333(2) .0581(10) Uani d . 1 . C
C5 .3550(5) .7559(4) .0548(2) .0572(9) Uani d . 1 . C
H5A .3718(5) .8767(4) .0453(2) .069 Uiso calc R 1 . H
C6 .2729(4) .6320(4) -.0107(2) .0503(9) Uani d . 1 . C
C7 .1599(5) .3000(5) -.0605(2) .0609(10) Uani d . 1 . C
C8 .0814(6) .3244(6) -.1471(2) .0829(13) Uani d . 1 . C
H8A .0332(6) .2094(6) -.1764(2) .124 Uiso calc R 1 . H
H8B .1758(6) .3870(6) -.1767(2) .124 Uiso calc R 1 . H
H8C -.0156(6) .3926(6) -.1440(2) .124 Uiso calc R 1 . H
C9 .2185(6) .7077(5) -.0924(2) .0730(12) Uani d . 1 . C
H9A .1631(6) .6115(5) -.1336(2) .109 Uiso calc R 1 . H
H9B .3256(6) .7740(5) -.1124(2) .109 Uiso calc R 1 . H
H9C .1321(6) .7856(5) -.0833(2) .109 Uiso calc R 1 . H
C10 .4975(6) .8525(6) .2016(3) .0897(14) Uani d . 1 . C
H10A .5020(6) .9680(6) .1800(3) .135 Uiso calc R 1 . H
H10B .6198(6) .8365(6) .2203(3) .135 Uiso calc R 1 . H
H10C .4245(6) .8448(6) .2480(3) .135 Uiso calc R 1 . H
O1' -.2981(4) -.4972(4) -.6728(2) .0899(10) Uani d . 1 . O
O2' -.1634(4) -.2149(3) -.5879(2) .0765(9) Uani d . 1 . O
H2'A -.2048(4) -.2811(3) -.6303(2) .115 Uiso calc R 1 . H
C1' -.2504(4) -.4940(4) -.5254(2) .0493(9) Uani d . 1 . C
C2' -.1758(4) -.3095(4) -.5195(2) .0507(9) Uani d . 1 . C
C3' -.1112(5) -.2154(4) -.4435(2) .0550(9) Uani d . 1 . C
H3'A -.0606(5) -.0945(4) -.4422(2) .066 Uiso calc R 1 . H
C4' -.1196(5) -.2961(5) -.3693(2) .0602(10) Uani d . 1 . C
C5' -.1900(5) -.4783(5) -.3742(2) .0647(10) Uani d . 1 . C
H5'A -.1937(5) -.5353(5) -.3246(2) .078 Uiso calc R 1 . H
C6' -.2547(5) -.5791(5) -.4493(2) .0548(9) Uani d . 1 . C
C7' -.3147(5) -.5818(5) -.6111(3) .0652(11) Uani d . 1 . C
C8' -.4068(6) -.7731(5) -.6289(3) .0939(15) Uani d . 1 . C
H8'A -.4359(6) -.7998(5) -.6886(3) .141 Uiso calc R 1 . H
H8'B -.5177(6) -.7929(5) -.6020(3) .141 Uiso calc R 1 . H
H8'C -.3258(6) -.8496(5) -.6076(3) .141 Uiso calc R 1 . H
C9' -.3248(6) -.7755(5) -.4426(3) .0904(14) Uani d . 1 . C
H9'A -.3664(6) -.8334(5) -.4977(3) .136 Uiso calc R 1 . H
H9'B -.4250(6) -.7886(5) -.4084(3) .136 Uiso calc R 1 . H
H9'C -.2276(6) -.8295(5) -.4172(3) .136 Uiso calc R 1 . H
C10' -.0510(7) -.1904(6) -.2870(2) .0950(15) Uani d . 1 . C
H10D -.0672(7) -.2673(6) -.2419(2) .142 Uiso calc R 1 . H
H10E -.1188(7) -.0949(6) -.2796(2) .142 Uiso calc R 1 . H
H10F .0771(7) -.1413(6) -.2865(2) .142 Uiso calc R 1 . H

loop_
_atom_type_symbol
_atom_type_description
_atom_type_scat_dispersion_real
_atom_type_scat_dispersion_imag
_atom_type_scat_source
C C .0033 .0016 'International Tables Vol. C Tables 4.2.6.8 and 6.1.1.4'
H H .0000 .0000 'International Tables Vol. C Tables 4.2.6.8 and 6.1.1.4'
O O .0106 .0060 'International Tables Vol. C Tables 4.2.6.8 and 6.1.1.4'

loop_
_geom_angle_atom_site_label_1
_geom_angle_atom_site_label_2
_geom_angle_atom_site_label_3
_geom_angle
C2 C1 C6 117.1(3)
C2 C1 C7 118.3(3)
C6 C1 C7 124.7(3)
O2 C2 C3 115.8(3)
O2 C2 C1 122.5(3)
C3 C2 C1 121.6(3)
C4 C3 C2 120.7(3)
C3 C4 C5 118.5(3)
C3 C4 C10 121.6(4)
C5 C4 C10 119.8(4)
C4 C5 C6 123.3(3)
C5 C6 C1 118.7(3)
C5 C6 C9 116.0(3)
C1 C6 C9 125.3(3)
O1 C7 C1 119.0(4)
O1 C7 C8 115.9(4)
C1 C7 C8 125.1(3)
C2' C1' C6' 117.1(3)
C2' C1' C7' 116.9(3)
C6' C1' C7' 125.9(3)
O2' C2' C3' 116.0(3)
O2' C2' C1' 122.3(3)
C3' C2' C1' 121.8(3)
C4' C3' C2' 121.4(3)
C3' C4' C5' 117.5(4)
C3' C4' C10' 120.5(4)
C5' C4' C10' 122.0(4)
C6' C5' C4' 123.2(3)
C5' C6' C1' 119.0(3)
C5' C6' C9' 115.9(4)
C1' C6' C9' 125.1(4)
O1' C7' C1' 120.6(4)
O1' C7' C8' 115.1(4)
C1' C7' C8' 124.3(4)

loop_
_geom_bond_atom_site_label_1
_geom_bond_atom_site_label_2
_geom_bond_site_symmetry_2
_geom_bond_distance
_geom_bond_publ_flag
O1 C7 . 1.236(4) ?
O2 C2 . 1.350(4) ?
C1 C2 . 1.414(4) ?
C1 C6 . 1.423(4) ?
C1 C7 . 1.478(5) ?
C2 C3 . 1.386(5) ?
C3 C4 . 1.366(5) ?
C4 C5 . 1.378(5) ?
C4 C10 . 1.503(5) ?
C5 C6 . 1.383(5) ?
C6 C9 . 1.510(4) ?
C7 C8 . 1.486(5) ?
O1' C7' . 1.217(4) ?
O2' C2' . 1.349(4) ?
C1' C2' . 1.411(4) ?
C1' C6' . 1.415(5) ?
C1' C7' . 1.485(5) ?
C2' C3' . 1.373(5) ?
C3' C4' . 1.372(5) ?
C4' C5' . 1.389(5) ?
C4' C10' . 1.497(5) ?
C5' C6' . 1.382(5) ?
C6' C9' . 1.509(5) ?
C7' C8' . 1.495(5) ?

loop_
_cod_related_entry_id
_cod_related_entry_database
_cod_related_entry_code
1 ChemSpider 76917
